data_7247748
loop_
_publ_author_name
'Kumar, Jayasree'
'Tarannum, Ibtesham'
'Zheng, Yan-Zhen'
'Singh, Saurabh Kumar'
'Mondal, Kartik Chandra'

_publ_section_title
;
 Assembly of MnIII ions into di-, tetra-, deca-nuclear coordination
 complexes, zero- to three-dimensional molecular frameworks: molecular
 spin flop to and short-range bulk magnetic spin flop ordering
;
_journal_issue 1
_journal_name_full CrystEngComm
_journal_page_first 80
_journal_page_last 99
_journal_paper_doi 10.1039/D3CE00967J
_journal_volume 26
_journal_year 2024
_chemical_formula_moiety 'C30 H28 Mn2 N6 O8'
_chemical_formula_sum 'C30 H28 Mn2 N6 O8'
_chemical_formula_weight 710.46
_space_group_crystal_system triclinic
_space_group_IT_number 2
_space_group_name_Hall '-P 1'
_space_group_name_H-M_alt 'P -1'
_atom_sites_solution_hydrogens mixed
_audit_creation_method SHELXL-2018/3
_audit_update_record
;
2018-08-08 deposited with the CCDC.	2023-11-08 downloaded from the CCDC.
;
_cell_angle_alpha 68.52(4)
_cell_angle_beta 73.73(4)
_cell_angle_gamma 71.10(6)
_cell_formula_units_Z 2
_cell_length_a 10.063(12)
_cell_length_b 12.143(15)
_cell_length_c 15.195(17)
_cell_measurement_reflns_used 7649
_cell_measurement_temperature 200(2)
_cell_measurement_theta_max 28.038
_cell_measurement_theta_min 2.931
_cell_volume 1607(3)
_computing_cell_refinement 'Bruker SAINT'
_computing_data_collection 'Bruker APEX2'
_computing_data_reduction 'Bruker SAINT'
_computing_molecular_graphics 'Bruker SHELXTL'
_computing_publication_material 'Bruker SHELXTL'
_computing_structure_refinement 'SHELXL-2018/3 (Sheldrick, 2018)'
_computing_structure_solution 'SHELXS-97 (Sheldrick 2008)'
_diffrn_ambient_temperature 200(2)
_diffrn_measured_fraction_theta_full 0.997
_diffrn_measured_fraction_theta_max 0.984
_diffrn_measurement_device_type 'Bruker APEX-II CCD'
_diffrn_measurement_method '\f and \w scans'
_diffrn_radiation_type MoK\a
_diffrn_radiation_wavelength 0.71073
_diffrn_reflns_av_R_equivalents 0.0560
_diffrn_reflns_av_unetI/netI 0.0431
_diffrn_reflns_Laue_measured_fraction_full 0.997
_diffrn_reflns_Laue_measured_fraction_max 0.984
_diffrn_reflns_limit_h_max 13
_diffrn_reflns_limit_h_min -13
_diffrn_reflns_limit_k_max 15
_diffrn_reflns_limit_k_min -15
_diffrn_reflns_limit_l_max 20
_diffrn_reflns_limit_l_min -20
_diffrn_reflns_number 53693
_diffrn_reflns_point_group_measured_fraction_full 0.997
_diffrn_reflns_point_group_measured_fraction_max 0.984
_diffrn_reflns_theta_full 25.242
_diffrn_reflns_theta_max 28.038
_diffrn_reflns_theta_min 2.931
_exptl_absorpt_coefficient_mu 0.844
_exptl_absorpt_correction_T_max 0.849
_exptl_absorpt_correction_T_min 0.849
_exptl_absorpt_correction_type multi-scan
_exptl_absorpt_process_details SADABS
_exptl_crystal_colour black
_exptl_crystal_density_diffrn 1.468
_exptl_crystal_description BLOCK
_exptl_crystal_F_000 728
_exptl_crystal_size_max 0.200
_exptl_crystal_size_mid 0.150
_exptl_crystal_size_min 0.150
_refine_diff_density_max 1.705
_refine_diff_density_min -0.579
_refine_diff_density_rms 0.132
_refine_ls_extinction_method none
_refine_ls_goodness_of_fit_ref 1.068
_refine_ls_hydrogen_treatment mixed
_refine_ls_matrix_type full
_refine_ls_number_parameters 424
_refine_ls_number_reflns 7649
_refine_ls_number_restraints 38
_refine_ls_restrained_S_all 1.065
_refine_ls_R_factor_all 0.1026
_refine_ls_R_factor_gt 0.0684
_refine_ls_shift/su_max 0.001
_refine_ls_shift/su_mean 0.000
_refine_ls_structure_factor_coef Fsqd
_refine_ls_weighting_details 'w=1/[\s^2^(Fo^2^)+(0.0779P)^2^+8.6806P] where P=(Fo^2^+2Fc^2^)/3'
_refine_ls_weighting_scheme calc
_refine_ls_wR_factor_gt 0.1855
_refine_ls_wR_factor_ref 0.2105
_reflns_Friedel_coverage 0.000
_reflns_number_gt 5494
_reflns_number_total 7649
_reflns_threshold_expression 'I > 2\s(I)'
_cod_data_source_file d3ce00967j2.cif
_cod_data_source_block Mn-CP
_cod_depositor_comments 'Adding full bibliography for 7247746--7247749.cif.'
_cod_database_code 7247748
_shelx_shelxl_version_number 2018/3
_shelx_space_group_comment
;
The symmetry employed for this shelxl refinement is uniquely defined
by the following loop, which should always be used as a source of
symmetry information in preference to the above space-group names.
They are only intended as comments.
;
_shelx_estimated_absorpt_t_min 0.849
_shelx_estimated_absorpt_t_max 0.884

loop_
_space_group_symop_operation_xyz
'x, y, z'
'-x, -y, -z'

loop_
_atom_site_label
_atom_site_type_symbol
_atom_site_fract_x
_atom_site_fract_y
_atom_site_fract_z
_atom_site_U_iso_or_equiv
_atom_site_adp_type
_atom_site_occupancy
_atom_site_site_symmetry_order
_atom_site_calc_flag
_atom_site_refinement_flags_posn
_atom_site_refinement_flags_adp
_atom_site_refinement_flags_occupancy
_atom_site_disorder_assembly
_atom_site_disorder_group
Mn1 Mn 0.59996(7) 0.53685(7) 0.90114(5) 0.02393(19) Uani 1 1 d . . . . .
Mn2 Mn 0.10216(7) 0.88296(6) 0.47325(5) 0.02404(19) Uani 1 1 d . . . . .
O2 O 0.5482(3) 0.4261(3) 0.8552(2) 0.0271(7) Uani 1 1 d . . . . .
O6 O 0.0603(3) 1.0535(3) 0.4102(2) 0.0258(7) Uani 1 1 d . . . . .
O4 O 0.2614(3) 0.8807(3) 0.5233(2) 0.0263(7) Uani 1 1 d . . . . .
O3 O 0.4127(3) 0.6056(3) 0.9569(2) 0.0253(7) Uani 1 1 d . . . . .
O1 O 0.6833(3) 0.6388(3) 0.9257(3) 0.0314(8) Uani 1 1 d . . . . .
O5 O -0.0260(4) 0.8472(3) 0.4238(2) 0.0317(8) Uani 1 1 d . . . . .
N6 N 0.1398(4) 0.7136(4) 0.5618(3) 0.0252(8) Uani 1 1 d . . . . .
N3 N 0.7910(4) 0.4510(4) 0.8473(3) 0.0246(8) Uani 1 1 d . . . . .
N1 N 0.5655(4) 0.6747(4) 0.7519(3) 0.0283(9) Uani 1 1 d . . . . .
N5 N 0.2537(4) 0.6804(4) 0.6110(3) 0.0293(9) Uani 1 1 d . . . . .
N2 N 0.7197(4) 0.1671(4) 0.6569(3) 0.0303(9) Uani 1 1 d . . . . .
N4 N 0.7920(4) 0.3633(4) 0.8063(3) 0.0300(9) Uani 1 1 d . . . . .
O7 O 0.7308(5) 0.8077(5) 0.9750(4) 0.0622(14) Uani 1 1 d . . . . .
C8 C 0.6594(5) 0.3610(4) 0.8143(3) 0.0261(9) Uani 1 1 d . . . . .
O8 O -0.209(2) 0.839(2) 0.3217(15) 0.058(2) Uani 0.487(11) 1 d . U P A 1
O8A O -0.2434(19) 0.857(2) 0.3422(13) 0.058(2) Uani 0.513(11) 1 d . U P A 2
C19 C 0.4289(5) 0.7660(4) 0.6266(3) 0.0254(9) Uani 1 1 d . . . . .
C10 C 0.7382(5) 0.2382(4) 0.6999(3) 0.0278(10) Uani 1 1 d . . . . .
H10 H 0.825304 0.262686 0.680037 0.033 Uiso 1 1 calc R U . . .
C22 C 0.0631(5) 0.6348(4) 0.5857(3) 0.0282(10) Uani 1 1 d . . . . .
C7 C 0.9142(5) 0.4663(5) 0.8439(4) 0.0285(10) Uani 1 1 d . . . . .
C11 C 0.6359(5) 0.2779(5) 0.7725(3) 0.0287(10) Uani 1 1 d . . . . .
C21 C 0.3074(5) 0.7749(4) 0.5846(3) 0.0250(9) Uani 1 1 d . . . . .
C20 C 0.4588(5) 0.6795(5) 0.7125(3) 0.0271(10) Uani 1 1 d . . . . .
H20 H 0.402421 0.621892 0.744663 0.032 Uiso 1 1 calc R U . . .
C28 C -0.0876(5) 0.7550(5) 0.4595(3) 0.0276(10) Uani 1 1 d . . . . .
C6 C 0.8179(5) 0.6399(5) 0.9136(3) 0.0280(10) Uani 1 1 d . . . . .
C23 C -0.0526(5) 0.6524(5) 0.5406(4) 0.0298(10) Uani 1 1 d . . . . .
C16 C 0.6471(5) 0.7548(5) 0.7045(4) 0.0309(10) Uani 1 1 d . . . . .
H16 H 0.721743 0.751629 0.732894 0.037 Uiso 1 1 calc R U . . .
C17 C 0.6277(6) 0.8423(5) 0.6156(4) 0.0355(11) Uani 1 1 d . . . . .
H17 H 0.688875 0.895997 0.582878 0.043 Uiso 1 1 calc R U . . .
C5 C 0.9354(5) 0.5569(5) 0.8754(3) 0.0289(10) Uani 1 1 d . . . . .
C1 C 0.8487(6) 0.7286(5) 0.9397(4) 0.0359(11) Uani 1 1 d . . . . .
C27 C -0.1927(6) 0.7540(5) 0.4143(4) 0.0361(11) Uani 1 1 d . . . . .
C18 C 0.5162(6) 0.8474(5) 0.5778(4) 0.0342(11) Uani 1 1 d . . . . .
H18 H 0.498128 0.906515 0.518110 0.041 Uiso 1 1 calc R U . . .
C4 C 1.0765(5) 0.5622(5) 0.8665(4) 0.0344(11) Uani 1 1 d . . . . .
H4 H 1.154157 0.505969 0.841191 0.041 Uiso 1 1 calc R U . . .
C32 C 0.0443(6) 1.1029(5) 0.3129(3) 0.0364(12) Uani 1 1 d . . . . .
H32A H 0.023089 1.192174 0.294133 0.055 Uiso 1 1 calc R U . . .
H32B H 0.133069 1.072154 0.272365 0.055 Uiso 1 1 calc R U . . .
H32C H -0.034232 1.078616 0.304723 0.055 Uiso 1 1 calc R U . . .
C26 C -0.2655(6) 0.6635(6) 0.4518(5) 0.0440(14) Uani 1 1 d . . . . .
H26 H -0.337072 0.666853 0.420571 0.053 Uiso 1 1 calc R U . . .
C14 C 0.5974(6) 0.1319(6) 0.6863(4) 0.0414(13) Uani 1 1 d . . . . .
H14 H 0.583521 0.080998 0.656586 0.050 Uiso 1 1 calc R U . . .
C25 C -0.2364(6) 0.5674(5) 0.5342(4) 0.0406(13) Uani 1 1 d . . . . .
H25 H -0.289199 0.506737 0.560375 0.049 Uiso 1 1 calc R U . . .
C2 C 0.9875(6) 0.7329(6) 0.9299(4) 0.0423(13) Uani 1 1 d . . . . .
H2 H 1.005755 0.793462 0.947397 0.051 Uiso 1 1 calc R U . . .
C3 C 1.1028(6) 0.6473(6) 0.8939(4) 0.0416(13) Uani 1 1 d . . . . .
H3 H 1.198454 0.649130 0.888721 0.050 Uiso 1 1 calc R U . . .
C24 C -0.1305(6) 0.5617(5) 0.5768(4) 0.0375(12) Uani 1 1 d . . . . .
H24 H -0.108438 0.494990 0.632227 0.045 Uiso 1 1 calc R U . . .
C30 C 0.3680(6) 0.7331(5) 0.9484(4) 0.0389(12) Uani 1 1 d . . . . .
H30A H 0.268616 0.753082 0.981238 0.058 Uiso 1 1 calc R U . . .
H30B H 0.429232 0.752515 0.977808 0.058 Uiso 1 1 calc R U . . .
H30C H 0.375659 0.781058 0.880199 0.058 Uiso 1 1 calc R U . . .
C12 C 0.5085(6) 0.2407(6) 0.8016(4) 0.0428(14) Uani 1 1 d . . . . .
H12 H 0.435710 0.266137 0.850619 0.051 Uiso 1 1 calc R U . . .
C13 C 0.4903(6) 0.1664(7) 0.7580(5) 0.0499(16) Uani 1 1 d . . . . .
H13 H 0.405132 0.139181 0.777050 0.060 Uiso 1 1 calc R U . . .
C29 C 0.7419(13) 0.9182(10) 0.9808(10) 0.111(4) Uani 1 1 d . . . . .
H29A H 0.647921 0.962326 1.007411 0.167 Uiso 1 1 calc R U . . .
H29B H 0.809664 0.899819 1.022655 0.167 Uiso 1 1 calc R U . . .
H29C H 0.775627 0.968850 0.916361 0.167 Uiso 1 1 calc R U . . .
C33 C -0.1416(17) 0.8893(14) 0.2552(11) 0.058(2) Uani 0.487(11) 1 d . U P A 1
H33A H -0.201314 0.941310 0.206910 0.087 Uiso 0.487(11) 1 calc R U P A 1
H33B H -0.100606 0.940052 0.272387 0.087 Uiso 0.487(11) 1 calc R U P A 1
H33C H -0.064445 0.829757 0.228878 0.087 Uiso 0.487(11) 1 calc R U P A 1
C33A C -0.2673(16) 0.9584(13) 0.3230(10) 0.058(2) Uani 0.513(11) 1 d . U P A 2
H33D H -0.302873 0.995817 0.262207 0.087 Uiso 0.513(11) 1 calc R U P A 2
H33E H -0.340075 0.985912 0.373955 0.087 Uiso 0.513(11) 1 calc R U P A 2
H33F H -0.180050 0.982674 0.315910 0.087 Uiso 0.513(11) 1 calc R U P A 2
H7 H 0.992(6) 0.420(5) 0.816(4) 0.033(15) Uiso 1 1 d . . . . .
H22 H 0.083(7) 0.561(6) 0.636(5) 0.042(16) Uiso 1 1 d . . . . .

loop_
_atom_site_aniso_label
_atom_site_aniso_U_11
_atom_site_aniso_U_22
_atom_site_aniso_U_33
_atom_site_aniso_U_23
_atom_site_aniso_U_13
_atom_site_aniso_U_12
Mn1 0.0188(3) 0.0339(4) 0.0214(3) -0.0103(3) -0.0038(3) -0.0072(3)
Mn2 0.0244(4) 0.0258(4) 0.0225(3) -0.0054(3) -0.0083(3) -0.0057(3)
O2 0.0236(16) 0.0359(18) 0.0254(16) -0.0125(14) -0.0029(13) -0.0094(14)
O6 0.0284(16) 0.0271(17) 0.0193(15) -0.0041(13) -0.0060(12) -0.0056(13)
O4 0.0262(16) 0.0275(17) 0.0256(16) -0.0069(13) -0.0108(13) -0.0035(13)
O3 0.0176(14) 0.0348(18) 0.0242(16) -0.0115(13) -0.0036(12) -0.0046(13)
O1 0.0223(16) 0.041(2) 0.0367(19) -0.0182(16) -0.0042(14) -0.0098(15)
O5 0.0321(18) 0.038(2) 0.0286(17) -0.0058(15) -0.0119(14) -0.0132(15)
N6 0.0239(19) 0.026(2) 0.0250(19) -0.0073(16) -0.0076(15) -0.0038(15)
N3 0.0215(18) 0.033(2) 0.0211(18) -0.0097(16) -0.0024(14) -0.0087(16)
N1 0.0232(19) 0.038(2) 0.0230(19) -0.0066(17) -0.0071(15) -0.0065(17)
N5 0.028(2) 0.030(2) 0.030(2) -0.0074(17) -0.0104(16) -0.0046(17)
N2 0.030(2) 0.035(2) 0.030(2) -0.0137(18) -0.0048(17) -0.0096(18)
N4 0.0232(19) 0.041(2) 0.032(2) -0.0218(19) -0.0008(16) -0.0074(17)
O7 0.050(3) 0.076(3) 0.085(4) -0.056(3) 0.015(2) -0.035(2)
C8 0.030(2) 0.028(2) 0.021(2) -0.0095(18) -0.0021(18) -0.0095(19)
O8 0.067(6) 0.062(5) 0.056(5) -0.004(3) -0.034(4) -0.026(4)
O8A 0.067(6) 0.062(5) 0.056(5) -0.004(3) -0.034(4) -0.026(4)
C19 0.024(2) 0.025(2) 0.027(2) -0.0093(18) -0.0052(18) -0.0039(18)
C10 0.024(2) 0.032(3) 0.028(2) -0.012(2) -0.0007(18) -0.0079(19)
C22 0.031(2) 0.025(2) 0.025(2) -0.0071(19) -0.0028(19) -0.0046(19)
C7 0.020(2) 0.035(3) 0.030(2) -0.012(2) -0.0050(18) -0.0037(19)
C11 0.027(2) 0.037(3) 0.026(2) -0.012(2) -0.0048(18) -0.009(2)
C21 0.027(2) 0.026(2) 0.020(2) -0.0081(18) -0.0042(17) -0.0032(18)
C20 0.021(2) 0.035(3) 0.024(2) -0.0080(19) -0.0028(17) -0.0082(19)
C28 0.023(2) 0.033(3) 0.028(2) -0.012(2) -0.0012(18) -0.0101(19)
C6 0.027(2) 0.040(3) 0.020(2) -0.0068(19) -0.0063(18) -0.014(2)
C23 0.027(2) 0.031(3) 0.031(2) -0.013(2) -0.0003(19) -0.006(2)
C16 0.026(2) 0.040(3) 0.031(2) -0.011(2) -0.0073(19) -0.012(2)
C17 0.033(3) 0.033(3) 0.041(3) -0.009(2) -0.006(2) -0.012(2)
C5 0.023(2) 0.038(3) 0.025(2) -0.005(2) -0.0057(18) -0.010(2)
C1 0.034(3) 0.048(3) 0.033(3) -0.015(2) -0.006(2) -0.016(2)
C27 0.035(3) 0.038(3) 0.042(3) -0.012(2) -0.013(2) -0.012(2)
C18 0.040(3) 0.030(3) 0.032(3) -0.003(2) -0.014(2) -0.009(2)
C4 0.023(2) 0.044(3) 0.034(3) -0.007(2) -0.006(2) -0.010(2)
C32 0.049(3) 0.033(3) 0.022(2) -0.002(2) -0.010(2) -0.009(2)
C26 0.034(3) 0.050(3) 0.060(4) -0.024(3) -0.014(3) -0.014(3)
C14 0.036(3) 0.054(4) 0.046(3) -0.027(3) -0.004(2) -0.017(3)
C25 0.033(3) 0.037(3) 0.055(3) -0.020(3) 0.001(2) -0.014(2)
C2 0.042(3) 0.060(4) 0.038(3) -0.014(3) -0.012(2) -0.026(3)
C3 0.027(3) 0.061(4) 0.041(3) -0.012(3) -0.007(2) -0.020(3)
C24 0.036(3) 0.038(3) 0.040(3) -0.015(2) 0.002(2) -0.016(2)
C30 0.032(3) 0.044(3) 0.037(3) -0.012(2) -0.010(2) -0.004(2)
C12 0.036(3) 0.063(4) 0.038(3) -0.027(3) 0.006(2) -0.022(3)
C13 0.038(3) 0.076(5) 0.054(4) -0.039(3) 0.011(3) -0.033(3)
C29 0.099(8) 0.085(7) 0.160(12) -0.062(8) -0.003(8) -0.023(6)
C33 0.067(6) 0.062(5) 0.056(5) -0.004(3) -0.034(4) -0.026(4)
C33A 0.067(6) 0.062(5) 0.056(5) -0.004(3) -0.034(4) -0.026(4)

loop_
_atom_type_symbol
_atom_type_description
_atom_type_scat_dispersion_real
_atom_type_scat_dispersion_imag
_atom_type_scat_source
C C 0.0033 0.0016 'International Tables Vol C Tables 4.2.6.8 and 6.1.1.4'
H H 0.0000 0.0000 'International Tables Vol C Tables 4.2.6.8 and 6.1.1.4'
N N 0.0061 0.0033 'International Tables Vol C Tables 4.2.6.8 and 6.1.1.4'
O O 0.0106 0.0060 'International Tables Vol C Tables 4.2.6.8 and 6.1.1.4'
Mn Mn 0.3368 0.7283 'International Tables Vol C Tables 4.2.6.8 and 6.1.1.4'

loop_
_geom_angle_atom_site_label_1
_geom_angle_atom_site_label_2
_geom_angle_atom_site_label_3
_geom_angle
_geom_angle_site_symmetry_1
_geom_angle_site_symmetry_3
_geom_angle_publ_flag
O1 Mn1 O3 94.16(17) . . ?
O1 Mn1 N3 89.99(18) . . ?
O3 Mn1 N3 174.93(16) . . ?
O1 Mn1 O2 168.30(14) . . ?
O3 Mn1 O2 96.74(16) . . ?
N3 Mn1 O2 79.35(17) . . ?
O1 Mn1 O3 100.04(16) . 2_667 ?
O3 Mn1 O3 81.79(16) . 2_667 ?
N3 Mn1 O3 94.63(16) . 2_667 ?
O2 Mn1 O3 85.75(16) . 2_667 ?
O1 Mn1 N1 91.55(17) . . ?
O3 Mn1 N1 90.59(16) . . ?
N3 Mn1 N1 92.21(17) . . ?
O2 Mn1 N1 84.11(17) . . ?
O3 Mn1 N1 166.52(13) 2_667 . ?
O1 Mn1 Mn1 99.69(13) . 2_667 ?
O3 Mn1 Mn1 44.85(11) . 2_667 ?
N3 Mn1 Mn1 131.48(13) . 2_667 ?
O2 Mn1 Mn1 91.06(13) . 2_667 ?
O3 Mn1 Mn1 36.94(9) 2_667 2_667 ?
N1 Mn1 Mn1 134.36(12) . 2_667 ?
O5 Mn2 O6 96.79(17) . . ?
O5 Mn2 O4 166.20(15) . . ?
O6 Mn2 O4 94.92(16) . . ?
O5 Mn2 N6 90.22(18) . . ?
O6 Mn2 N6 169.02(15) . . ?
O4 Mn2 N6 79.36(16) . . ?
O5 Mn2 O6 96.01(16) . 2_576 ?
O6 Mn2 O6 80.61(16) . 2_576 ?
O4 Mn2 O6 93.09(15) . 2_576 ?
N6 Mn2 O6 90.28(16) . 2_576 ?
O5 Mn2 N2 86.71(17) . 2_666 ?
O6 Mn2 N2 94.66(16) . 2_666 ?
O4 Mn2 N2 85.07(16) . 2_666 ?
N6 Mn2 N2 94.17(17) . 2_666 ?
O6 Mn2 N2 174.78(13) 2_576 2_666 ?
O5 Mn2 Mn2 98.35(14) . 2_576 ?
O6 Mn2 Mn2 44.23(12) . 2_576 ?
O4 Mn2 Mn2 95.14(13) . 2_576 ?
N6 Mn2 Mn2 126.41(14) . 2_576 ?
O6 Mn2 Mn2 36.38(9) 2_576 2_576 ?
N2 Mn2 Mn2 138.85(12) 2_666 2_576 ?
C8 O2 Mn1 111.6(3) . . ?
C32 O6 Mn2 122.2(3) . . ?
C32 O6 Mn2 122.3(3) . 2_576 ?
Mn2 O6 Mn2 99.39(16) . 2_576 ?
C21 O4 Mn2 112.2(3) . . ?
C30 O3 Mn1 120.3(3) . . ?
C30 O3 Mn1 121.9(3) . 2_667 ?
Mn1 O3 Mn1 98.21(16) . 2_667 ?
C6 O1 Mn1 131.5(3) . . ?
C28 O5 Mn2 129.5(3) . . ?
C22 N6 N5 117.1(4) . . ?
C22 N6 Mn2 127.1(3) . . ?
N5 N6 Mn2 115.5(3) . . ?
C7 N3 N4 116.5(4) . . ?
C7 N3 Mn1 128.2(3) . . ?
N4 N3 Mn1 115.3(3) . . ?
C20 N1 C16 118.6(4) . . ?
C20 N1 Mn1 120.2(3) . . ?
C16 N1 Mn1 121.1(3) . . ?
C21 N5 N6 107.9(4) . . ?
C14 N2 C10 117.9(4) . . ?
C14 N2 Mn2 122.7(3) . 2_666 ?
C10 N2 Mn2 119.4(3) . 2_666 ?
C8 N4 N3 108.6(4) . . ?
C1 O7 C29 121.0(6) . . ?
O2 C8 N4 125.1(4) . . ?
O2 C8 C11 117.4(4) . . ?
N4 C8 C11 117.4(4) . . ?
C33 O8 C27 138.8(18) . . ?
C33A O8A C27 139.4(17) . . ?
C20 C19 C18 118.6(4) . . ?
C20 C19 C21 122.1(4) . . ?
C18 C19 C21 119.2(4) . . ?
N2 C10 C11 123.1(4) . . ?
N6 C22 C23 124.1(5) . . ?
N3 C7 C5 125.1(5) . . ?
C10 C11 C12 117.9(5) . . ?
C10 C11 C8 120.8(4) . . ?
C12 C11 C8 121.2(4) . . ?
N5 C21 O4 125.0(4) . . ?
N5 C21 C19 119.5(4) . . ?
O4 C21 C19 115.5(4) . . ?
N1 C20 C19 121.8(4) . . ?
O5 C28 C27 119.4(5) . . ?
O5 C28 C23 124.0(4) . . ?
C27 C28 C23 116.6(5) . . ?
O1 C6 C1 118.8(5) . . ?
O1 C6 C5 123.8(4) . . ?
C1 C6 C5 117.5(4) . . ?
C24 C23 C28 119.7(5) . . ?
C24 C23 C22 118.0(5) . . ?
C28 C23 C22 122.3(5) . . ?
N1 C16 C17 123.3(4) . . ?
C18 C17 C16 117.0(5) . . ?
C4 C5 C6 120.5(5) . . ?
C4 C5 C7 118.2(5) . . ?
C6 C5 C7 121.4(4) . . ?
C2 C1 O7 123.7(5) . . ?
C2 C1 C6 121.3(5) . . ?
O7 C1 C6 115.0(5) . . ?
C26 C27 O8A 118.1(10) . . ?
C26 C27 C28 121.5(5) . . ?
O8A C27 C28 119.2(10) . . ?
C26 C27 O8 119.3(10) . . ?
C28 C27 O8 118.6(10) . . ?
C17 C18 C19 120.5(5) . . ?
C3 C4 C5 120.7(5) . . ?
C27 C26 C25 121.4(5) . . ?
N2 C14 C13 123.0(5) . . ?
C24 C25 C26 118.7(5) . . ?
C1 C2 C3 120.1(5) . . ?
C4 C3 C2 120.0(5) . . ?
C25 C24 C23 121.8(5) . . ?
C13 C12 C11 118.8(5) . . ?
C12 C13 C14 119.2(5) . . ?

loop_
_geom_bond_atom_site_label_1
_geom_bond_atom_site_label_2
_geom_bond_distance
_geom_bond_site_symmetry_2
_geom_bond_publ_flag
Mn1 O1 1.887(4) . ?
Mn1 O3 1.890(4) . ?
Mn1 N3 1.974(4) . ?
Mn1 O2 1.978(4) . ?
Mn1 O3 2.218(4) 2_667 ?
Mn1 N1 2.313(5) . ?
Mn1 Mn1 3.112(3) 2_667 ?
Mn2 O5 1.887(4) . ?
Mn2 O6 1.895(4) . ?
Mn2 O4 1.946(4) . ?
Mn2 N6 1.984(4) . ?
Mn2 O6 2.229(4) 2_576 ?
Mn2 N2 2.383(5) 2_666 ?
Mn2 Mn2 3.152(4) 2_576 ?
O2 C8 1.288(6) . ?
O6 C32 1.411(6) . ?
O4 C21 1.309(6) . ?
O3 C30 1.432(7) . ?
O1 C6 1.319(6) . ?
O5 C28 1.323(6) . ?
N6 C22 1.308(6) . ?
N6 N5 1.413(5) . ?
N3 C7 1.296(6) . ?
N3 N4 1.413(6) . ?
N1 C20 1.344(6) . ?
N1 C16 1.346(7) . ?
N5 C21 1.309(6) . ?
N2 C14 1.338(7) . ?
N2 C10 1.339(6) . ?
N4 C8 1.314(6) . ?
O7 C1 1.379(7) . ?
O7 C29 1.417(11) . ?
C8 C11 1.480(7) . ?
O8 C33 1.13(3) . ?
O8 C27 1.43(2) . ?
O8A C33A 1.11(3) . ?
O8A C27 1.39(2) . ?
C19 C20 1.381(7) . ?
C19 C18 1.400(7) . ?
C19 C21 1.489(6) . ?
C10 C11 1.392(7) . ?
C22 C23 1.432(7) . ?
C7 C5 1.443(7) . ?
C11 C12 1.399(7) . ?
C28 C27 1.418(7) . ?
C28 C23 1.424(7) . ?
C6 C1 1.419(7) . ?
C6 C5 1.422(7) . ?
C23 C24 1.416(7) . ?
C16 C17 1.398(8) . ?
C17 C18 1.373(7) . ?
C5 C4 1.408(7) . ?
C1 C2 1.378(8) . ?
C27 C26 1.378(8) . ?
C4 C3 1.366(8) . ?
C26 C25 1.389(9) . ?
C14 C13 1.380(8) . ?
C25 C24 1.367(8) . ?
C2 C3 1.417(9) . ?
C12 C13 1.378(8) . ?
